data_1540446
loop_
_publ_author_name
'Banerjee, Debasis'
'Wang, Hao'
'Gong, Qihan'
'Plonka, Anna M.'
'Jagiello, Jacek'
'Wu, Haohan'
'Woerner, William R.'
'Emge, Thomas J.'
'Olson, David H.'
'Parise, John B.'
'Li, Jing'

_publ_section_title
;
 Direct structural evidence of commensurate-to-incommensurate transition
 of hydrocarbon adsorption in a microporous metal organic framework
;
_journal_issue 1
_journal_name_full 'Chem. Sci.'
_journal_page_first 759
_journal_paper_doi 10.1039/C5SC03685B
_journal_volume 7
_journal_year 2016
_chemical_formula_moiety 'C15.31 H11.50 Ca O6 S'
_chemical_formula_sum 'C15.31 H11.5 Ca O6 S'
_chemical_formula_weight 363.5
_chemical_name_systematic
; 
 ? 
;
_space_group_IT_number 14
_symmetry_cell_setting monoclinic
_symmetry_space_group_name_Hall '-P 2yn'
_symmetry_space_group_name_H-M 'P 1 21/n 1'
_atom_sites_solution_hydrogens geom
_atom_sites_solution_primary direct
_atom_sites_solution_secondary difmap
_audit_creation_method SHELXL-97
_audit_update_record
;
2015-03-01 deposited with the CCDC.
2015-10-27 downloaded from the CCDC.
;
_cell_angle_alpha 90.00
_cell_angle_beta 100.6810(10)
_cell_angle_gamma 90.00
_cell_formula_units_Z 4
_cell_length_a 11.6426(8)
_cell_length_b 5.5574(4)
_cell_length_c 22.8446(16)
_cell_measurement_temperature 100(2)
_cell_volume 1452.50(18)
_computing_structure_refinement 'SHELXL-97 (Sheldrick, 2008)'
_computing_structure_solution 'SHELXS-97 (Sheldrick, 2008)'
_diffrn_ambient_temperature 100(2)
_diffrn_measured_fraction_theta_full 0.994
_diffrn_measured_fraction_theta_max 0.994
_diffrn_radiation_monochromator graphite
_diffrn_radiation_source 'fine-focus sealed tube'
_diffrn_radiation_type MoK\a
_diffrn_radiation_wavelength 0.71073
_diffrn_reflns_av_R_equivalents 0.0215
_diffrn_reflns_av_sigmaI/netI 0.0191
_diffrn_reflns_limit_h_max 16
_diffrn_reflns_limit_h_min -16
_diffrn_reflns_limit_k_max 7
_diffrn_reflns_limit_k_min -7
_diffrn_reflns_limit_l_max 32
_diffrn_reflns_limit_l_min -32
_diffrn_reflns_number 16471
_diffrn_reflns_theta_full 30.42
_diffrn_reflns_theta_max 30.42
_diffrn_reflns_theta_min 1.84
_exptl_absorpt_coefficient_mu 0.612
_exptl_absorpt_correction_T_max 0.746
_exptl_absorpt_correction_T_min 0.694
_exptl_absorpt_correction_type multi-scan
_exptl_absorpt_process_details 'SADABS, Sheldrick (2008)'
_exptl_crystal_colour colorless
_exptl_crystal_density_diffrn 1.663
_exptl_crystal_density_method 'not measured'
_exptl_crystal_description needle
_exptl_crystal_F_000 796
_exptl_crystal_size_max 0.08
_exptl_crystal_size_mid 0.04
_exptl_crystal_size_min 0.02
_refine_diff_density_max 0.907
_refine_diff_density_min -0.467
_refine_diff_density_rms 0.084
_refine_ls_extinction_method none
_refine_ls_goodness_of_fit_ref 1.049
_refine_ls_hydrogen_treatment mixed
_refine_ls_matrix_type full
_refine_ls_number_parameters 218
_refine_ls_number_reflns 4365
_refine_ls_number_restraints 3
_refine_ls_restrained_S_all 1.060
_refine_ls_R_factor_all 0.0349
_refine_ls_R_factor_gt 0.0324
_refine_ls_shift/su_max 0.001
_refine_ls_shift/su_mean 0.000
_refine_ls_structure_factor_coef Fsqd
_refine_ls_weighting_details 'calc w=1/[\s^2^(Fo^2^)+(0.0427P)^2^+1.4244P] where P=(Fo^2^+2Fc^2^)/3'
_refine_ls_weighting_scheme calc
_refine_ls_wR_factor_gt 0.0840
_refine_ls_wR_factor_ref 0.0857
_reflns_number_gt 4041
_reflns_number_total 4365
_reflns_threshold_expression >2sigma(I)
_cod_data_source_file c5sc03685b2.cif
_cod_data_source_block DB1_120B2
_cod_depositor_comments 'Adding full bibliography for 1540441--1540447.cif.'
_cod_original_sg_symbol_H-M 'P 21/n'
_cod_original_formula_sum 'C15.31 H11.50 Ca O6 S'
_cod_database_code 1540446

loop_
_symmetry_equiv_pos_as_xyz
'x, y, z'
'-x+1/2, y+1/2, -z+1/2'
'-x, -y, -z'
'x-1/2, -y-1/2, z-1/2'

loop_
_atom_site_label
_atom_site_type_symbol
_atom_site_fract_x
_atom_site_fract_y
_atom_site_fract_z
_atom_site_U_iso_or_equiv
_atom_site_adp_type
_atom_site_occupancy
_atom_site_symmetry_multiplicity
_atom_site_calc_flag
_atom_site_refinement_flags
Ca1 Ca 0.63725(2) -0.25855(4) 0.221255(11) 0.00766(7) Uani 1 1 d .
S1 S 0.39739(3) -0.46701(6) 0.106089(13) 0.00781(8) Uani 1 1 d .
O1 O 0.75956(8) -0.08773(18) 0.30892(4) 0.01047(18) Uani 1 1 d .
O2 O 0.76333(9) -0.47921(18) 0.32817(4) 0.01136(19) Uani 1 1 d .
O3 O 0.51274(9) 0.47435(18) 0.25310(5) 0.01263(19) Uani 1 1 d .
O4 O 0.54161(9) 0.07891(19) 0.24366(5) 0.0134(2) Uani 1 1 d .
O5 O 0.41423(9) -0.72328(18) 0.10967(4) 0.01150(19) Uani 1 1 d .
O6 O 0.49453(8) -0.30891(19) 0.12907(4) 0.01071(18) Uani 1 1 d .
C1 C 0.77313(11) -0.2643(2) 0.34464(6) 0.0087(2) Uani 1 1 d .
C2 C 0.29730(11) -0.2903(2) -0.08989(6) 0.0084(2) Uani 1 1 d .
C3 C 0.26526(12) -0.5109(2) -0.06885(6) 0.0120(2) Uani 1 1 d .
H3 H 0.2253 -0.6263 -0.0959 0.014 Uiso 1 1 calc R
C4 C 0.29170(12) -0.5620(2) -0.00832(6) 0.0122(2) Uani 1 1 d .
H4 H 0.2690 -0.7110 0.0065 0.015 Uiso 1 1 calc R
C5 C 0.35195(11) -0.3917(2) 0.03031(6) 0.0088(2) Uani 1 1 d .
C6 C 0.38114(12) -0.1679(3) 0.01029(6) 0.0113(2) Uani 1 1 d .
H6 H 0.4196 -0.0512 0.0374 0.014 Uiso 1 1 calc R
C7 C 0.35291(12) -0.1183(2) -0.05027(6) 0.0111(2) Uani 1 1 d .
H7 H 0.3717 0.0342 -0.0647 0.013 Uiso 1 1 calc R
C8 C 0.28003(11) -0.3932(2) 0.14147(6) 0.0089(2) Uani 1 1 d .
C9 C 0.19084(12) -0.5614(2) 0.14017(6) 0.0116(2) Uani 1 1 d .
H9 H 0.1912 -0.7073 0.1185 0.014 Uiso 1 1 calc R
C10 C 0.10135(12) -0.5121(2) 0.17107(6) 0.0115(2) Uani 1 1 d .
H10 H 0.0410 -0.6267 0.1715 0.014 Uiso 1 1 calc R
C11 C 0.10016(11) -0.2948(2) 0.20137(6) 0.0092(2) Uani 1 1 d .
C12 C 0.49323(11) 0.2567(2) 0.26234(6) 0.0096(2) Uani 1 1 d .
C13 C 0.18832(11) -0.1257(2) 0.20036(6) 0.0099(2) Uani 1 1 d .
H13 H 0.1857 0.0243 0.2200 0.012 Uiso 1 1 calc R
C14 C 0.28006(11) -0.1745(2) 0.17088(6) 0.0100(2) Uani 1 1 d .
H14 H 0.3411 -0.0612 0.1709 0.012 Uiso 1 1 calc R
C1P C -0.0205(4) -0.0254(10) 0.04959(18) 0.0858(17) Uani 0.874(9) 1 d PD
H1P1 H -0.0687 0.0537 0.0748 0.129 Uiso 0.874(9) 1 calc PR
H1P2 H 0.0616 -0.0222 0.0696 0.129 Uiso 0.874(9) 1 calc PR
H1P3 H -0.0460 -0.1926 0.0425 0.129 Uiso 0.874(9) 1 calc PR
C2P C -0.0316(5) 0.0876(18) -0.0010(4) 0.080(3) Uani 0.437(4) 1 d PD
H2P1 H -0.0071 0.2554 0.0091 0.096 Uiso 0.437(4) 1 calc PR
H2P2 H -0.1166 0.0938 -0.0169 0.096 Uiso 0.437(4) 1 calc PR

loop_
_atom_site_aniso_label
_atom_site_aniso_U_11
_atom_site_aniso_U_22
_atom_site_aniso_U_33
_atom_site_aniso_U_23
_atom_site_aniso_U_13
_atom_site_aniso_U_12
Ca1 0.00883(12) 0.00715(12) 0.00701(12) -0.00028(8) 0.00150(9) -0.00088(8)
S1 0.00883(14) 0.00868(15) 0.00599(13) 0.00016(10) 0.00154(10) 0.00055(10)
O1 0.0121(4) 0.0116(4) 0.0073(4) 0.0014(3) 0.0008(3) -0.0006(3)
O2 0.0129(4) 0.0106(4) 0.0112(4) -0.0036(4) 0.0037(4) -0.0013(3)
O3 0.0128(4) 0.0100(4) 0.0160(5) 0.0018(4) 0.0049(4) -0.0014(4)
O4 0.0140(4) 0.0115(4) 0.0159(5) 0.0005(4) 0.0059(4) 0.0030(4)
O5 0.0148(4) 0.0093(4) 0.0107(4) 0.0006(3) 0.0030(4) 0.0025(3)
O6 0.0099(4) 0.0137(4) 0.0083(4) -0.0003(3) 0.0009(3) -0.0013(4)
C1 0.0070(5) 0.0119(6) 0.0072(5) -0.0008(4) 0.0012(4) -0.0003(4)
C2 0.0098(5) 0.0088(5) 0.0068(5) 0.0008(4) 0.0016(4) 0.0012(4)
C3 0.0171(6) 0.0098(6) 0.0083(5) -0.0004(4) 0.0003(5) -0.0027(5)
C4 0.0175(6) 0.0096(6) 0.0090(6) 0.0009(4) 0.0014(5) -0.0027(5)
C5 0.0100(5) 0.0101(6) 0.0062(5) 0.0003(4) 0.0017(4) 0.0010(4)
C6 0.0141(6) 0.0104(6) 0.0088(5) -0.0003(4) 0.0010(5) -0.0019(5)
C7 0.0149(6) 0.0095(6) 0.0088(5) 0.0007(4) 0.0021(5) -0.0016(5)
C8 0.0095(5) 0.0103(6) 0.0070(5) 0.0003(4) 0.0021(4) 0.0010(4)
C9 0.0133(6) 0.0093(6) 0.0127(6) -0.0021(5) 0.0037(5) -0.0010(5)
C10 0.0115(6) 0.0102(6) 0.0133(6) -0.0016(5) 0.0040(5) -0.0017(5)
C11 0.0092(5) 0.0089(5) 0.0096(5) 0.0002(4) 0.0023(4) 0.0011(4)
C12 0.0085(5) 0.0109(6) 0.0092(5) 0.0009(4) 0.0012(4) -0.0003(4)
C13 0.0112(5) 0.0079(5) 0.0105(5) -0.0003(4) 0.0021(4) 0.0001(4)
C14 0.0106(5) 0.0094(6) 0.0101(5) -0.0007(4) 0.0021(4) -0.0013(4)
C1P 0.057(2) 0.121(4) 0.076(3) -0.010(3) 0.001(2) -0.039(3)
C2P 0.026(3) 0.102(7) 0.107(7) -0.027(6) -0.003(4) -0.007(3)

loop_
_atom_type_symbol
_atom_type_description
_atom_type_scat_dispersion_real
_atom_type_scat_dispersion_imag
_atom_type_scat_source
C C 0.0033 0.0016 'International Tables Vol C Tables 4.2.6.8 and 6.1.1.4'
H H 0.0000 0.0000 'International Tables Vol C Tables 4.2.6.8 and 6.1.1.4'
O O 0.0106 0.0060 'International Tables Vol C Tables 4.2.6.8 and 6.1.1.4'
S S 0.1246 0.1234 'International Tables Vol C Tables 4.2.6.8 and 6.1.1.4'
Ca Ca 0.2262 0.3064 'International Tables Vol C Tables 4.2.6.8 and 6.1.1.4'

loop_
_geom_angle_atom_site_label_1
_geom_angle_atom_site_label_2
_geom_angle_atom_site_label_3
_geom_angle
_geom_angle_site_symmetry_1
_geom_angle_site_symmetry_3
O3 Ca1 O4 95.60(4) 1_545 .
O3 Ca1 O2 168.81(4) 1_545 2_655
O4 Ca1 O2 82.49(4) . 2_655
O3 Ca1 O1 88.67(4) 1_545 2_645
O4 Ca1 O1 174.96(4) . 2_645
O2 Ca1 O1 92.81(4) 2_655 2_645
O3 Ca1 O1 107.54(4) 1_545 .
O4 Ca1 O1 74.33(4) . .
O2 Ca1 O1 82.64(4) 2_655 .
O1 Ca1 O1 106.96(2) 2_645 .
O3 Ca1 O6 80.21(4) 1_545 .
O4 Ca1 O6 90.31(4) . .
O2 Ca1 O6 88.76(4) 2_655 .
O1 Ca1 O6 87.78(3) 2_645 .
O1 Ca1 O6 163.21(4) . .
O3 Ca1 O2 72.98(3) 1_545 .
O4 Ca1 O2 110.61(3) . .
O2 Ca1 O2 118.05(2) 2_655 .
O1 Ca1 O2 73.18(3) 2_645 .
O1 Ca1 O2 48.51(3) . .
O6 Ca1 O2 147.14(3) . .
O3 Ca1 C1 87.05(4) 1_545 .
O4 Ca1 C1 89.55(4) . .
O2 Ca1 C1 103.92(4) 2_655 .
O1 Ca1 C1 93.35(3) 2_645 .
O1 Ca1 C1 24.68(3) . .
O6 Ca1 C1 167.19(4) . .
O2 Ca1 C1 24.66(3) . .
O3 Ca1 Ca1 81.75(3) 1_545 2_645
O4 Ca1 Ca1 146.96(3) . 2_645
O2 Ca1 Ca1 105.86(3) 2_655 2_645
O1 Ca1 Ca1 36.38(2) 2_645 2_645
O1 Ca1 Ca1 75.16(3) . 2_645
O6 Ca1 Ca1 121.24(3) . 2_645
O2 Ca1 Ca1 37.03(2) . 2_645
C1 Ca1 Ca1 57.48(3) . 2_645
O3 Ca1 Ca1 141.85(3) 1_545 2_655
O4 Ca1 Ca1 70.37(3) . 2_655
O2 Ca1 Ca1 47.64(3) 2_655 2_655
O1 Ca1 Ca1 107.74(3) 2_645 2_655
O1 Ca1 Ca1 35.26(2) . 2_655
O6 Ca1 Ca1 133.05(3) . 2_655
O2 Ca1 Ca1 79.13(2) . 2_655
C1 Ca1 Ca1 58.52(3) . 2_655
Ca1 Ca1 Ca1 91.450(12) 2_645 2_655
O5 S1 O6 119.35(6) . .
O5 S1 C8 108.30(6) . .
O6 S1 C8 108.19(6) . .
O5 S1 C5 107.68(6) . .
O6 S1 C5 106.45(6) . .
C8 S1 C5 106.15(6) . .
C1 O1 Ca1 141.14(9) . 2_655
C1 O1 Ca1 102.29(8) . .
Ca1 O1 Ca1 108.36(4) 2_655 .
C1 O2 Ca1 138.63(9) . 2_645
C1 O2 Ca1 81.51(8) . .
Ca1 O2 Ca1 95.33(3) 2_645 .
C12 O3 Ca1 145.50(9) . 1_565
C12 O4 Ca1 173.13(10) . .
S1 O6 Ca1 137.77(6) . .
O2 C1 O1 123.50(12) . .
O2 C1 C2 118.85(12) . 4_656
O1 C1 C2 117.60(12) . 4_656
O2 C1 Ca1 73.84(7) . .
O1 C1 Ca1 53.04(7) . .
C2 C1 Ca1 155.99(9) 4_656 .
C7 C2 C3 120.16(12) . .
C7 C2 C1 119.23(12) . 4
C3 C2 C1 120.61(12) . 4
C4 C3 C2 119.97(12) . .
C3 C4 C5 118.99(12) . .
C6 C5 C4 121.70(12) . .
C6 C5 S1 119.24(10) . .
C4 C5 S1 119.01(10) . .
C7 C6 C5 118.57(12) . .
C6 C7 C2 120.50(12) . .
C14 C8 C9 122.07(12) . .
C14 C8 S1 119.70(10) . .
C9 C8 S1 118.22(10) . .
C10 C9 C8 118.87(12) . .
C9 C10 C11 120.04(12) . .
C10 C11 C13 120.04(12) . .
C10 C11 C12 120.72(12) . 2_545
C13 C11 C12 119.19(12) . 2_545
O4 C12 O3 126.63(13) . .
O4 C12 C11 116.91(12) . 2
O3 C12 C11 116.45(12) . 2
C14 C13 C11 120.67(12) . .
C8 C14 C13 118.26(12) . .
C1P C2P C1P 126.7(7) . 3

loop_
_geom_bond_atom_site_label_1
_geom_bond_atom_site_label_2
_geom_bond_distance
_geom_bond_site_symmetry_2
Ca1 O3 2.2858(10) 1_545
Ca1 O4 2.2870(10) .
Ca1 O2 2.3472(10) 2_655
Ca1 O1 2.3605(10) 2_645
Ca1 O1 2.4254(10) .
Ca1 O6 2.4448(10) .
Ca1 O2 2.8802(11) .
Ca1 C1 2.9658(13) .
Ca1 Ca1 3.8809(4) 2_645
Ca1 Ca1 3.8809(4) 2_655
S1 O5 1.4379(10) .
S1 O6 1.4514(10) .
S1 C8 1.7600(13) .
S1 C5 1.7641(13) .
O1 C1 1.2672(16) .
O1 Ca1 2.3605(10) 2_655
O2 C1 1.2511(16) .
O2 Ca1 2.3472(10) 2_645
O3 C12 1.2557(16) .
O3 Ca1 2.2858(10) 1_565
O4 C12 1.2509(17) .
C1 C2 1.5007(18) 4_656
C2 C7 1.3908(18) .
C2 C3 1.3926(18) .
C2 C1 1.5007(18) 4
C3 C4 1.3892(18) .
C4 C5 1.3919(18) .
C5 C6 1.3891(18) .
C6 C7 1.3891(18) .
C8 C14 1.3888(18) .
C8 C9 1.3934(18) .
C9 C10 1.3898(18) .
C10 C11 1.3935(18) .
C11 C13 1.3949(18) .
C11 C12 1.5119(18) 2_545
C12 C11 1.5118(18) 2
C13 C14 1.3910(18) .
C1P C2P 1.301(10) .
C2P C1P 1.402(9) 3
